data_3000153
loop_
_publ_author_name
'Katrusiak, A.'
'Tomkowiak, H.'

_journal_name_full 'To be published in CGD'
_chemical_formula_sum 'C H4 N2 S'
_chemical_name_common thiourea
_symmetry_space_group_name_Hall '-P 2ac 2n'
_symmetry_space_group_name_H-M 'P n m a'
_cell_angle_alpha 90.00
_cell_angle_beta 90.00
_cell_angle_gamma 90.00
_cell_length_a 7.5791(9)
_cell_length_b 8.533(8)
_cell_length_c 5.4655(4)
_cell_measurement_temperature 296(2)
_cell_volume 353.5(3)
_diffrn_ambient_temperature 296(2)
_diffrn_radiation_type MoK\a
_diffrn_radiation_wavelength 0.71073
_refine_ls_goodness_of_fit_ref 1.170
_refine_ls_R_factor_all 0.0731
_refine_ls_R_factor_gt 0.0638
_refine_ls_wR_factor_gt 0.1933
_refine_ls_wR_factor_ref 0.2095
_cod_database_code 3000153
_cod_hold_until_date 2018-03-30

loop_
_atom_site_label
_atom_site_fract_x
_atom_site_fract_y
_atom_site_fract_z
? ? ? ?
